data_4326021
loop_
_publ_author_name
'Qian Sun'
'Ai-ling Cheng'
'Yan-Qin Wang'
'Yu Ma'
'En-Qing Gao'

_publ_section_title
;
 Magnetic Ordering in Three-Dimensional Metal-Organic Frameworks Based on
 Carboxylate Bridged Square-Grid Layers
;
_journal_name_full 'Inorganic Chemistry'
_journal_page_first 8144
_journal_page_last 8152
_journal_paper_doi 10.1021/ic200592s
_journal_volume 50
_journal_year 2011
_chemical_formula_sum 'C12 H12 Mn O6'
_chemical_formula_weight 307.16
_chemical_name_systematic
; 
 ? 
;
_space_group_IT_number 14
_symmetry_cell_setting monoclinic
_symmetry_space_group_name_Hall '-P 2ybc'
_symmetry_space_group_name_H-M 'P 1 21/c 1'
_atom_sites_solution_hydrogens geom
_atom_sites_solution_primary direct
_atom_sites_solution_secondary difmap
_audit_creation_method SHELXL-97
_cell_angle_alpha 90.00
_cell_angle_beta 90.175(5)
_cell_angle_gamma 90.00
_cell_formula_units_Z 2
_cell_length_a 13.088(5)
_cell_length_b 6.461(2)
_cell_length_c 7.461(3)
_cell_measurement_reflns_used 3480
_cell_measurement_temperature 273(2)
_cell_measurement_theta_max 27.53
_cell_measurement_theta_min 3.46
_cell_volume 630.9(4)
_computing_cell_refinement 'Bruker SMART'
_computing_data_collection 'Bruker SMART'
_computing_data_reduction 'Bruker SAINT'
_computing_molecular_graphics 'Bruker SHELXTL'
_computing_publication_material 'Bruker SHELXTL'
_computing_structure_refinement 'SHELXL-97 (Sheldrick, 1997)'
_computing_structure_solution 'SHELXS-97 (Sheldrick, 1990)'
_diffrn_ambient_temperature 273(2)
_diffrn_measured_fraction_theta_full 0.991
_diffrn_measured_fraction_theta_max 0.991
_diffrn_measurement_device_type 'CCD area detector'
_diffrn_measurement_method 'phi and omega scans'
_diffrn_radiation_monochromator graphite
_diffrn_radiation_source 'fine-focus sealed tube'
_diffrn_radiation_type MoK\a
_diffrn_radiation_wavelength 0.71073
_diffrn_reflns_av_R_equivalents 0.0321
_diffrn_reflns_av_sigmaI/netI 0.0317
_diffrn_reflns_limit_h_max 16
_diffrn_reflns_limit_h_min -11
_diffrn_reflns_limit_k_max 8
_diffrn_reflns_limit_k_min -7
_diffrn_reflns_limit_l_max 9
_diffrn_reflns_limit_l_min -7
_diffrn_reflns_number 5124
_diffrn_reflns_theta_full 27.49
_diffrn_reflns_theta_max 27.49
_diffrn_reflns_theta_min 3.11
_exptl_absorpt_coefficient_mu 1.065
_exptl_absorpt_correction_type none
_exptl_crystal_colour yellow
_exptl_crystal_density_diffrn 1.617
_exptl_crystal_description prism
_exptl_crystal_F_000 314
_exptl_crystal_size_max 0.2
_exptl_crystal_size_mid 0.12
_exptl_crystal_size_min 0.08
_refine_diff_density_max 0.687
_refine_diff_density_min -0.392
_refine_diff_density_rms 0.080
_refine_ls_extinction_method none
_refine_ls_goodness_of_fit_ref 1.200
_refine_ls_hydrogen_treatment mixed
_refine_ls_matrix_type full
_refine_ls_number_parameters 94
_refine_ls_number_reflns 1434
_refine_ls_number_restraints 3
_refine_ls_restrained_S_all 1.199
_refine_ls_R_factor_all 0.0571
_refine_ls_R_factor_gt 0.0490
_refine_ls_shift/su_max 0.000
_refine_ls_shift/su_mean 0.000
_refine_ls_structure_factor_coef Fsqd
_refine_ls_weighting_details 'calc w=1/[\s^2^(Fo^2^)+(0.0088P)^2^+2.0563P] where P=(Fo^2^+2Fc^2^)/3'
_refine_ls_weighting_scheme calc
_refine_ls_wR_factor_gt 0.1133
_refine_ls_wR_factor_ref 0.1155
_reflns_number_gt 1225
_reflns_number_total 1434
_reflns_threshold_expression >2sigma(I)
_cod_data_source_file ic200592s_si_001.cif
_cod_data_source_block 2
_cod_database_code 4326021

loop_
_symmetry_equiv_pos_as_xyz
'x, y, z'
'-x, y+1/2, -z+1/2'
'-x, -y, -z'
'x, -y-1/2, z-1/2'

loop_
_atom_site_label
_atom_site_type_symbol
_atom_site_fract_x
_atom_site_fract_y
_atom_site_fract_z
_atom_site_U_iso_or_equiv
_atom_site_adp_type
_atom_site_occupancy
_atom_site_symmetry_multiplicity
_atom_site_calc_flag
_atom_site_refinement_flags
Mn1 Mn 0.5000 0.0000 0.5000 0.0218(2) Uani 1 2 d S
C1 C 0.3526(3) 0.2472(5) 0.2508(4) 0.0230(7) Uani 1 1 d .
O1 O 0.4051(2) 0.0897(4) 0.2727(4) 0.0391(7) Uani 1 1 d .
C3 C 0.2047(4) 0.0635(8) 0.3771(6) 0.0509(12) Uani 1 1 d .
H3A H 0.2479 -0.0497 0.3917 0.061 Uiso 1 1 calc R
C5 C 0.0746(3) -0.1479(7) 0.5187(7) 0.0437(11) Uani 1 1 d .
H5A H 0.1230 -0.2529 0.5266 0.052 Uiso 1 1 calc R
C4 C 0.0995(3) 0.0389(7) 0.4357(6) 0.0433(11) Uani 1 1 d .
C2 C 0.2453(3) 0.2354(8) 0.3036(7) 0.0489(12) Uani 1 1 d .
H2A H 0.2037 0.3503 0.2859 0.059 Uiso 1 1 calc R
O2 O 0.3887(2) 0.4180(4) 0.1960(4) 0.0457(8) Uani 1 1 d .
C6 C 0.0224(4) 0.1775(9) 0.4104(7) 0.0569(13) Uani 1 1 d .
H6A H 0.0350 0.2960 0.3433 0.068 Uiso 1 1 calc R
O3 O 0.4191(2) -0.2990(4) 0.4955(4) 0.0355(6) Uani 1 1 d D
H32 H 0.414(4) -0.407(5) 0.563(5) 0.053 Uiso 1 1 d D
H31 H 0.390(3) -0.333(7) 0.398(4) 0.053 Uiso 1 1 d D

loop_
_atom_site_aniso_label
_atom_site_aniso_U_11
_atom_site_aniso_U_22
_atom_site_aniso_U_33
_atom_site_aniso_U_23
_atom_site_aniso_U_13
_atom_site_aniso_U_12
Mn1 0.0197(3) 0.0223(4) 0.0234(4) -0.0002(3) 0.0004(2) 0.0029(3)
C1 0.0209(16) 0.0254(17) 0.0228(16) 0.0038(13) -0.0003(13) -0.0016(14)
O1 0.0491(17) 0.0310(15) 0.0371(15) 0.0038(12) -0.0201(13) 0.0060(13)
C3 0.051(3) 0.052(3) 0.050(3) 0.012(2) 0.011(2) -0.003(2)
C5 0.031(2) 0.033(2) 0.067(3) 0.008(2) 0.014(2) -0.0034(18)
C4 0.039(2) 0.049(3) 0.042(2) 0.006(2) 0.0082(18) -0.011(2)
C2 0.035(2) 0.052(3) 0.061(3) 0.004(2) 0.018(2) -0.002(2)
O2 0.0558(19) 0.0284(14) 0.0532(19) 0.0013(13) 0.0341(15) -0.0107(14)
C6 0.057(3) 0.055(3) 0.058(3) 0.018(3) 0.014(2) -0.009(3)
O3 0.0551(18) 0.0223(13) 0.0292(14) -0.0008(11) 0.0025(13) -0.0059(13)

loop_
_atom_type_symbol
_atom_type_description
_atom_type_scat_dispersion_real
_atom_type_scat_dispersion_imag
_atom_type_scat_source
C C 0.0033 0.0016 'International Tables Vol C Tables 4.2.6.8 and 6.1.1.4'
H H 0.0000 0.0000 'International Tables Vol C Tables 4.2.6.8 and 6.1.1.4'
O O 0.0106 0.0060 'International Tables Vol C Tables 4.2.6.8 and 6.1.1.4'
Mn Mn 0.3368 0.7283 'International Tables Vol C Tables 4.2.6.8 and 6.1.1.4'

loop_
_geom_angle_atom_site_label_1
_geom_angle_atom_site_label_2
_geom_angle_atom_site_label_3
_geom_angle
_geom_angle_site_symmetry_1
_geom_angle_site_symmetry_3
O2 Mn1 O2 180.0 2_645 4_566
O2 Mn1 O1 85.49(12) 2_645 .
O2 Mn1 O1 94.51(12) 4_566 .
O2 Mn1 O1 94.51(12) 2_645 3_656
O2 Mn1 O1 85.49(12) 4_566 3_656
O1 Mn1 O1 180.00(9) . 3_656
O2 Mn1 O3 84.21(11) 2_645 3_656
O2 Mn1 O3 95.79(11) 4_566 3_656
O1 Mn1 O3 92.95(11) . 3_656
O1 Mn1 O3 87.05(11) 3_656 3_656
O2 Mn1 O3 95.79(11) 2_645 .
O2 Mn1 O3 84.21(11) 4_566 .
O1 Mn1 O3 87.05(11) . .
O1 Mn1 O3 92.95(11) 3_656 .
O3 Mn1 O3 180.0 3_656 .
O1 C1 O2 123.4(3) . .
O1 C1 C2 117.1(4) . .
O2 C1 C2 119.4(4) . .
C1 O1 Mn1 129.5(2) . .
C2 C3 C4 125.9(5) . .
C2 C3 H3A 117.0 . .
C4 C3 H3A 117.0 . .
C6 C5 C4 120.2(4) 3_556 .
C6 C5 H5A 119.9 3_556 .
C4 C5 H5A 119.9 . .
C6 C4 C5 117.1(4) . .
C6 C4 C3 126.1(4) . .
C5 C4 C3 116.8(4) . .
C3 C2 C1 122.2(4) . .
C3 C2 H2A 118.9 . .
C1 C2 H2A 118.9 . .
C1 O2 Mn1 133.8(2) . 2_655
C4 C6 C5 122.3(4) . 3_556
C4 C6 H6A 118.8 . .
C5 C6 H6A 118.8 3_556 .
Mn1 O3 H32 138(3) . .
Mn1 O3 H31 117(3) . .
H32 O3 H31 105(3) . .

loop_
_geom_bond_atom_site_label_1
_geom_bond_atom_site_label_2
_geom_bond_distance
_geom_bond_site_symmetry_2
Mn1 O2 2.134(3) 2_645
Mn1 O2 2.134(3) 4_566
Mn1 O1 2.178(3) .
Mn1 O1 2.178(3) 3_656
Mn1 O3 2.203(3) 3_656
Mn1 O3 2.203(3) .
C1 O1 1.238(4) .
C1 O2 1.269(4) .
C1 C2 1.461(5) .
C3 C2 1.349(6) .
C3 C4 1.454(6) .
C3 H3A 0.9300 .
C5 C6 1.389(6) 3_556
C5 C4 1.396(6) .
C5 H5A 0.9300 .
C4 C6 1.363(7) .
C2 H2A 0.9300 .
O2 Mn1 2.134(3) 2_655
C6 C5 1.389(6) 3_556
C6 H6A 0.9300 .
O3 H32 0.861(18) .
O3 H31 0.851(18) .
